data_1529346
loop_
_publ_author_name
'Lee, Chun-I'
'DeMott, Jessica C.'
'Pell, Christopher J.'
'Christopher, Alyson'
'Zhou, Jia'
'Bhuvanesh, Nattamai'
'Ozerov, Oleg V.'

_publ_section_title
;
 Ligand survey results in identification of PNP pincer complexes of
 iridium as long-lived and chemoselective catalysts for dehydrogenative
 borylation of terminal alkynes
;
_journal_issue 11
_journal_name_full 'Chem. Sci.'
_journal_page_first 6572
_journal_paper_doi 10.1039/C5SC02161H
_journal_volume 6
_journal_year 2015
_chemical_formula_sum 'C38 H64 B2 Ir N O4 P2'
_chemical_formula_weight 874.66
_chemical_name_systematic (PNP)Ir(Bpin)2
_chemical_properties_physical 'Air-sensitive, Moisture-sensitive, Oxygen-sensitive'
_space_group_IT_number 14
_symmetry_cell_setting monoclinic
_symmetry_space_group_name_Hall '-P 2ybc'
_symmetry_space_group_name_H-M 'P 1 21/c 1'
_atom_sites_solution_hydrogens geom
_atom_sites_solution_primary direct
_atom_sites_solution_secondary difmap
_audit_block_doi 10.5517/cc13257l
_audit_creation_method SHELXL-97
_audit_update_record
;
2014-07-19 deposited with the CCDC.
2015-08-04 downloaded from the CCDC.
;
_cell_angle_alpha 90.00
_cell_angle_beta 95.654(2)
_cell_angle_gamma 90.00
_cell_formula_units_Z 4
_cell_length_a 15.139(2)
_cell_length_b 11.8769(19)
_cell_length_c 23.409(4)
_cell_measurement_temperature 110(2)
_cell_measurement_theta_max 25.05
_cell_measurement_theta_min 2.183
_cell_volume 4188.6(11)
_computing_structure_refinement 'SHELXL-97 (Sheldrick, 2008)'
_computing_structure_solution 'SHELXS-97 (Sheldrick, 2008)'
_diffrn_ambient_temperature 110(2)
_diffrn_measured_fraction_theta_full 0.998
_diffrn_measured_fraction_theta_max 0.998
_diffrn_radiation_monochromator graphite
_diffrn_radiation_source 'fine-focus sealed tube'
_diffrn_radiation_type MoK\a
_diffrn_radiation_wavelength 0.71073
_diffrn_reflns_av_R_equivalents 0.0619
_diffrn_reflns_av_sigmaI/netI 0.0463
_diffrn_reflns_limit_h_max 19
_diffrn_reflns_limit_h_min -19
_diffrn_reflns_limit_k_max 15
_diffrn_reflns_limit_k_min -15
_diffrn_reflns_limit_l_max 30
_diffrn_reflns_limit_l_min -30
_diffrn_reflns_number 48679
_diffrn_reflns_theta_full 27.58
_diffrn_reflns_theta_max 27.58
_diffrn_reflns_theta_min 1.92
_exptl_absorpt_coefficient_mu 3.301
_exptl_absorpt_correction_T_max 0.3182
_exptl_absorpt_correction_T_min 0.1777
_exptl_absorpt_correction_type multi-scan
_exptl_absorpt_process_details sadabs
_exptl_crystal_colour yellow
_exptl_crystal_density_diffrn 1.387
_exptl_crystal_density_method 'not measured'
_exptl_crystal_description block
_exptl_crystal_F_000 1792
_exptl_crystal_recrystallization_method 'Re-crystallisation from solvent: fluorobenzene, pentane'
_exptl_crystal_size_max 0.80
_exptl_crystal_size_mid 0.70
_exptl_crystal_size_min 0.45
_refine_diff_density_max 1.178
_refine_diff_density_min -0.725
_refine_diff_density_rms 0.111
_refine_ls_extinction_method none
_refine_ls_goodness_of_fit_ref 1.027
_refine_ls_hydrogen_treatment constr
_refine_ls_matrix_type full
_refine_ls_number_parameters 451
_refine_ls_number_reflns 9675
_refine_ls_number_restraints 0
_refine_ls_restrained_S_all 1.027
_refine_ls_R_factor_all 0.0394
_refine_ls_R_factor_gt 0.0296
_refine_ls_shift/su_max 0.002
_refine_ls_shift/su_mean 0.000
_refine_ls_structure_factor_coef Fsqd
_refine_ls_weighting_details 'calc w=1/[\s^2^(Fo^2^)+(0.0261P)^2^+2.0572P] where P=(Fo^2^+2Fc^2^)/3'
_refine_ls_weighting_scheme calc
_refine_ls_wR_factor_gt 0.0638
_refine_ls_wR_factor_ref 0.0678
_reflns_number_gt 8064
_reflns_number_total 9675
_reflns_threshold_expression >2sigma(I)
_cod_data_source_file c5sc02161h4.cif
_cod_data_source_block oz417
_cod_depositor_comments
;
The following automatic conversions were performed:

'_symmetry_cell_setting' value 'Monoclinic' changed to 'monoclinic'
according to
/usr/data/users/saulius/crontab/automatic-downloads/rss-feeds/RSC/lib/dictionaries/cif_core.dic
dictionary named 'cif_core.dic' version 2.4.2 from 2011-04-26.

Automatic conversion script
Id: cif_fix_values 3271 2015-04-21 07:52:19Z andrius 

 Adding full bibliography for 1529345--1529348.cif.
;
_cod_original_cell_volume 4188.4(12)
_cod_original_sg_symbol_H-M P21/c
_cod_database_code 1529346

loop_
_symmetry_equiv_pos_as_xyz
'x, y, z'
'-x, y+1/2, -z+1/2'
'-x, -y, -z'
'x, -y-1/2, z-1/2'

loop_
_atom_site_label
_atom_site_type_symbol
_atom_site_fract_x
_atom_site_fract_y
_atom_site_fract_z
_atom_site_U_iso_or_equiv
_atom_site_adp_type
_atom_site_occupancy
_atom_site_symmetry_multiplicity
_atom_site_calc_flag
_atom_site_refinement_flags
Ir1 Ir 0.735335(8) 0.773282(10) 0.855521(5) 0.01378(4) Uani 1 1 d .
P1 P 0.71492(6) 0.85917(7) 0.94217(4) 0.01794(18) Uani 1 1 d .
P2 P 0.78203(6) 0.74149(7) 0.76509(4) 0.01677(18) Uani 1 1 d .
O1 O 0.74422(17) 0.5487(2) 0.92596(10) 0.0291(6) Uani 1 1 d .
O2 O 0.78312(17) 0.53280(19) 0.83558(10) 0.0294(6) Uani 1 1 d .
O3 O 0.55752(16) 0.7117(2) 0.89326(11) 0.0330(6) Uani 1 1 d .
O4 O 0.57442(15) 0.6315(2) 0.80757(11) 0.0342(6) Uani 1 1 d .
N1 N 0.79627(17) 0.9270(2) 0.84326(11) 0.0155(5) Uani 1 1 d .
C2 C 0.8327(2) 0.9882(3) 0.89115(13) 0.0148(6) Uani 1 1 d .
C1 C 0.8018(2) 0.9660(3) 0.94438(13) 0.0165(7) Uani 1 1 d .
C8 C 0.6122(2) 0.9447(3) 0.94294(16) 0.0277(8) Uani 1 1 d .
H8 H 0.5623 0.8913 0.9474 0.033 Uiso 1 1 calc R
C10 C 0.6148(3) 1.0286(4) 0.99270(19) 0.0448(11) Uani 1 1 d .
H10A H 0.6656 1.0792 0.9912 0.067 Uiso 1 1 calc R
H10B H 0.6205 0.9876 1.0292 0.067 Uiso 1 1 calc R
H10C H 0.5598 1.0728 0.9895 0.067 Uiso 1 1 calc R
C9 C 0.5918(3) 1.0039(3) 0.88589(18) 0.0404(10) Uani 1 1 d .
H9A H 0.5366 1.0468 0.8863 0.061 Uiso 1 1 calc R
H9B H 0.5851 0.9480 0.8550 0.061 Uiso 1 1 calc R
H9C H 0.6405 1.0553 0.8795 0.061 Uiso 1 1 calc R
C11 C 0.7309(2) 0.7932(3) 1.01337(15) 0.0261(8) Uani 1 1 d .
H11 H 0.7291 0.8544 1.0425 0.031 Uiso 1 1 calc R
C13 C 0.6568(3) 0.7089(3) 1.02346(17) 0.0366(10) Uani 1 1 d .
H13A H 0.6557 0.6487 0.9947 0.055 Uiso 1 1 calc R
H13B H 0.5995 0.7479 1.0201 0.055 Uiso 1 1 calc R
H13C H 0.6681 0.6764 1.0620 0.055 Uiso 1 1 calc R
C12 C 0.8219(3) 0.7380(3) 1.02278(17) 0.0351(10) Uani 1 1 d .
H12A H 0.8308 0.7075 1.0618 0.053 Uiso 1 1 calc R
H12B H 0.8679 0.7942 1.0176 0.053 Uiso 1 1 calc R
H12C H 0.8257 0.6769 0.9950 0.053 Uiso 1 1 calc R
C7 C 0.8379(2) 1.0216(3) 0.99383(14) 0.0206(7) Uani 1 1 d .
H7 H 0.8148 1.0062 1.0293 0.025 Uiso 1 1 calc R
C5 C 0.9069(2) 1.0988(3) 0.99257(14) 0.0213(7) Uani 1 1 d .
C4 C 0.9390(2) 1.1169(3) 0.94003(14) 0.0207(7) Uani 1 1 d .
H4 H 0.9870 1.1679 0.9380 0.025 Uiso 1 1 calc R
C3 C 0.9038(2) 1.0633(3) 0.89012(14) 0.0202(7) Uani 1 1 d .
H3 H 0.9282 1.0778 0.8550 0.024 Uiso 1 1 calc R
C6 C 0.9468(2) 1.1577(3) 1.04641(15) 0.0279(8) Uani 1 1 d .
H6A H 1.0084 1.1330 1.0554 0.042 Uiso 1 1 calc R
H6B H 0.9124 1.1389 1.0784 0.042 Uiso 1 1 calc R
H6C H 0.9455 1.2393 1.0402 0.042 Uiso 1 1 calc R
C14 C 0.8033(2) 0.9662(3) 0.78733(13) 0.0163(7) Uani 1 1 d .
C15 C 0.8082(2) 1.0796(3) 0.77248(14) 0.0192(7) Uani 1 1 d .
H15 H 0.8063 1.1354 0.8014 0.023 Uiso 1 1 calc R
C16 C 0.8156(2) 1.1120(3) 0.71641(14) 0.0218(7) Uani 1 1 d .
H16 H 0.8194 1.1899 0.7077 0.026 Uiso 1 1 calc R
C17 C 0.8178(2) 1.0333(3) 0.67237(14) 0.0229(7) Uani 1 1 d .
C19 C 0.8074(2) 0.9210(3) 0.68663(14) 0.0225(7) Uani 1 1 d .
H19 H 0.8058 0.8658 0.6571 0.027 Uiso 1 1 calc R
C20 C 0.7990(2) 0.8862(3) 0.74282(14) 0.0174(7) Uani 1 1 d .
C25 C 0.7209(2) 0.6770(3) 0.70108(14) 0.0242(7) Uani 1 1 d .
H25 H 0.7572 0.6899 0.6682 0.029 Uiso 1 1 calc R
C26 C 0.6320(3) 0.7350(3) 0.68591(17) 0.0328(9) Uani 1 1 d .
H26A H 0.6009 0.6988 0.6521 0.049 Uiso 1 1 calc R
H26B H 0.6419 0.8146 0.6776 0.049 Uiso 1 1 calc R
H26C H 0.5959 0.7289 0.7183 0.049 Uiso 1 1 calc R
C24 C 0.7091(3) 0.5495(3) 0.70626(16) 0.0367(10) Uani 1 1 d .
H24A H 0.6725 0.5333 0.7375 0.055 Uiso 1 1 calc R
H24B H 0.7673 0.5138 0.7144 0.055 Uiso 1 1 calc R
H24C H 0.6799 0.5199 0.6702 0.055 Uiso 1 1 calc R
C21 C 0.8947(2) 0.6790(3) 0.76763(15) 0.0247(8) Uani 1 1 d .
H21 H 0.8891 0.5969 0.7762 0.030 Uiso 1 1 calc R
C23 C 0.9544(3) 0.7315(4) 0.81729(19) 0.0397(10) Uani 1 1 d .
H23A H 1.0128 0.6952 0.8202 0.060 Uiso 1 1 calc R
H23B H 0.9273 0.7206 0.8532 0.060 Uiso 1 1 calc R
H23C H 0.9611 0.8122 0.8102 0.060 Uiso 1 1 calc R
C22 C 0.9388(3) 0.6891(4) 0.71202(18) 0.0415(10) Uani 1 1 d .
H22A H 0.9448 0.7689 0.7023 0.062 Uiso 1 1 calc R
H22B H 0.9022 0.6510 0.6810 0.062 Uiso 1 1 calc R
H22C H 0.9976 0.6541 0.7170 0.062 Uiso 1 1 calc R
C18 C 0.8305(3) 1.0668(3) 0.61182(15) 0.0346(9) Uani 1 1 d .
H18A H 0.8921 1.0526 0.6044 0.052 Uiso 1 1 calc R
H18B H 0.8172 1.1471 0.6065 0.052 Uiso 1 1 calc R
H18C H 0.7905 1.0227 0.5850 0.052 Uiso 1 1 calc R
C31 C 0.7922(3) 0.4417(3) 0.92377(16) 0.0327(9) Uani 1 1 d .
C28 C 0.7910(3) 0.4204(3) 0.85901(17) 0.0335(9) Uani 1 1 d .
C29 C 0.8734(3) 0.3669(3) 0.83935(18) 0.0419(11) Uani 1 1 d .
H29A H 0.8654 0.3561 0.7977 0.063 Uiso 1 1 calc R
H29B H 0.8837 0.2939 0.8583 0.063 Uiso 1 1 calc R
H29C H 0.9246 0.4161 0.8493 0.063 Uiso 1 1 calc R
C27 C 0.7083(3) 0.3543(3) 0.83450(18) 0.0468(11) Uani 1 1 d .
H27A H 0.6551 0.3888 0.8477 0.070 Uiso 1 1 calc R
H27B H 0.7131 0.2761 0.8477 0.070 Uiso 1 1 calc R
H27C H 0.7040 0.3561 0.7925 0.070 Uiso 1 1 calc R
C32 C 0.8862(3) 0.4605(3) 0.95211(18) 0.0397(10) Uani 1 1 d .
H32A H 0.9174 0.5134 0.9290 0.060 Uiso 1 1 calc R
H32B H 0.9181 0.3886 0.9548 0.060 Uiso 1 1 calc R
H32C H 0.8834 0.4915 0.9907 0.060 Uiso 1 1 calc R
C30 C 0.7448(3) 0.3547(3) 0.95744(17) 0.0374(10) Uani 1 1 d .
H30A H 0.7499 0.3758 0.9981 0.056 Uiso 1 1 calc R
H30B H 0.7721 0.2806 0.9532 0.056 Uiso 1 1 calc R
H30C H 0.6820 0.3516 0.9427 0.056 Uiso 1 1 calc R
C34 C 0.4763(3) 0.6500(4) 0.87689(19) 0.0466(12) Uani 1 1 d .
C35 C 0.4890(4) 0.5295(5) 0.9087(3) 0.099(3) Uani 1 1 d .
H35A H 0.5287 0.4823 0.8884 0.148 Uiso 1 1 calc R
H35B H 0.4312 0.4923 0.9087 0.148 Uiso 1 1 calc R
H35C H 0.5147 0.5408 0.9484 0.148 Uiso 1 1 calc R
C33 C 0.4018(3) 0.7064(5) 0.8994(3) 0.084(2) Uani 1 1 d .
H33A H 0.4131 0.7130 0.9412 0.126 Uiso 1 1 calc R
H33B H 0.3476 0.6625 0.8898 0.126 Uiso 1 1 calc R
H33C H 0.3945 0.7817 0.8825 0.126 Uiso 1 1 calc R
C37 C 0.4801(3) 0.6290(4) 0.8140(2) 0.0486(12) Uani 1 1 d .
C36 C 0.4411(3) 0.5257(4) 0.78621(19) 0.0482(12) Uani 1 1 d .
H36A H 0.4454 0.5296 0.7448 0.072 Uiso 1 1 calc R
H36B H 0.3787 0.5197 0.7934 0.072 Uiso 1 1 calc R
H36C H 0.4737 0.4596 0.8021 0.072 Uiso 1 1 calc R
C38 C 0.4356(3) 0.7349(5) 0.7813(3) 0.079(2) Uani 1 1 d .
H38A H 0.4547 0.8039 0.8019 0.118 Uiso 1 1 calc R
H38B H 0.3708 0.7284 0.7795 0.118 Uiso 1 1 calc R
H38C H 0.4537 0.7378 0.7423 0.118 Uiso 1 1 calc R
B1 B 0.7499(2) 0.6059(3) 0.87520(16) 0.0179(8) Uani 1 1 d .
B2 B 0.6162(2) 0.6933(3) 0.85252(17) 0.0197(8) Uani 1 1 d .

loop_
_atom_site_aniso_label
_atom_site_aniso_U_11
_atom_site_aniso_U_22
_atom_site_aniso_U_33
_atom_site_aniso_U_23
_atom_site_aniso_U_13
_atom_site_aniso_U_12
Ir1 0.01497(7) 0.01246(7) 0.01415(7) -0.00133(5) 0.00263(4) -0.00114(5)
P1 0.0205(4) 0.0176(4) 0.0167(4) -0.0031(3) 0.0062(3) -0.0039(3)
P2 0.0186(4) 0.0165(4) 0.0153(4) -0.0021(3) 0.0025(3) 0.0006(3)
O1 0.0482(16) 0.0178(13) 0.0218(13) 0.0034(10) 0.0070(12) 0.0023(11)
O2 0.0455(16) 0.0172(13) 0.0269(14) 0.0023(10) 0.0101(12) 0.0077(11)
O3 0.0228(13) 0.0446(17) 0.0334(15) -0.0145(12) 0.0115(11) -0.0169(12)
O4 0.0203(13) 0.0508(17) 0.0324(15) -0.0167(13) 0.0072(11) -0.0135(12)
N1 0.0175(13) 0.0153(14) 0.0142(13) -0.0017(10) 0.0033(11) -0.0014(10)
C2 0.0140(15) 0.0124(15) 0.0184(16) -0.0022(12) 0.0036(12) 0.0010(12)
C1 0.0199(16) 0.0142(16) 0.0154(16) -0.0024(12) 0.0024(13) 0.0002(13)
C8 0.0193(18) 0.029(2) 0.036(2) -0.0112(16) 0.0102(16) -0.0004(15)
C10 0.034(2) 0.043(3) 0.060(3) -0.026(2) 0.019(2) -0.0008(19)
C9 0.033(2) 0.036(2) 0.053(3) 0.003(2) 0.008(2) 0.0140(18)
C11 0.038(2) 0.024(2) 0.0178(18) -0.0036(14) 0.0074(15) -0.0101(15)
C13 0.049(3) 0.036(2) 0.026(2) 0.0004(17) 0.0140(18) -0.0167(19)
C12 0.047(3) 0.034(2) 0.022(2) 0.0038(16) -0.0080(18) -0.0100(18)
C7 0.0238(18) 0.0223(18) 0.0157(16) -0.0036(13) 0.0027(14) 0.0017(14)
C5 0.0250(18) 0.0171(17) 0.0204(17) -0.0014(13) -0.0047(14) 0.0040(14)
C4 0.0191(17) 0.0159(17) 0.0260(18) 0.0025(14) -0.0036(14) -0.0025(13)
C3 0.0216(17) 0.0203(17) 0.0186(17) 0.0018(13) 0.0009(14) 0.0006(14)
C6 0.033(2) 0.025(2) 0.0237(19) -0.0053(15) -0.0059(16) -0.0024(16)
C14 0.0133(15) 0.0191(17) 0.0167(16) -0.0014(13) 0.0032(12) -0.0006(12)
C15 0.0185(16) 0.0189(17) 0.0197(17) -0.0018(13) -0.0005(13) -0.0026(13)
C16 0.0194(17) 0.0225(18) 0.0233(18) 0.0070(14) 0.0008(14) -0.0042(14)
C17 0.0237(18) 0.029(2) 0.0159(17) 0.0032(14) 0.0041(14) -0.0029(15)
C19 0.0250(18) 0.0254(19) 0.0177(17) -0.0012(14) 0.0045(14) -0.0030(14)
C20 0.0153(16) 0.0162(16) 0.0212(17) 0.0005(13) 0.0042(13) -0.0013(12)
C25 0.033(2) 0.0233(18) 0.0153(17) -0.0027(14) -0.0027(14) -0.0009(16)
C26 0.032(2) 0.035(2) 0.029(2) 0.0001(17) -0.0071(17) -0.0021(17)
C24 0.053(3) 0.026(2) 0.029(2) -0.0084(17) -0.0076(19) -0.0082(18)
C21 0.0224(18) 0.0281(19) 0.0241(18) -0.0022(15) 0.0046(14) 0.0073(15)
C23 0.0180(19) 0.058(3) 0.042(3) -0.008(2) -0.0026(17) 0.0107(18)
C22 0.034(2) 0.056(3) 0.037(2) -0.003(2) 0.0155(19) 0.013(2)
C18 0.044(2) 0.040(2) 0.0204(19) 0.0094(17) 0.0075(17) -0.0070(19)
C31 0.050(2) 0.0215(19) 0.026(2) 0.0043(16) 0.0034(18) 0.0054(17)
C28 0.051(3) 0.0165(19) 0.033(2) 0.0051(16) 0.0066(19) 0.0044(17)
C29 0.063(3) 0.022(2) 0.042(2) 0.0016(18) 0.010(2) 0.015(2)
C27 0.069(3) 0.028(2) 0.040(3) -0.0043(19) -0.011(2) -0.007(2)
C32 0.046(3) 0.032(2) 0.039(2) 0.0023(18) -0.005(2) 0.0079(19)
C30 0.055(3) 0.024(2) 0.033(2) 0.0081(17) 0.0065(19) -0.0004(18)
C34 0.025(2) 0.070(3) 0.046(3) -0.025(2) 0.0118(19) -0.027(2)
C35 0.083(4) 0.122(6) 0.086(4) 0.064(4) -0.017(4) -0.062(4)
C33 0.030(3) 0.134(6) 0.092(4) -0.062(4) 0.030(3) -0.029(3)
C37 0.024(2) 0.068(3) 0.055(3) -0.019(2) 0.008(2) -0.016(2)
C36 0.033(2) 0.063(3) 0.049(3) -0.019(2) 0.006(2) -0.023(2)
C38 0.037(3) 0.088(4) 0.109(5) 0.056(4) -0.010(3) -0.002(3)
B1 0.024(2) 0.0137(18) 0.0154(18) -0.0020(14) -0.0009(15) -0.0016(15)
B2 0.0200(19) 0.0161(19) 0.023(2) -0.0005(15) 0.0009(15) -0.0013(15)

loop_
_atom_type_symbol
_atom_type_description
_atom_type_scat_dispersion_real
_atom_type_scat_dispersion_imag
_atom_type_scat_source
C C 0.0033 0.0016 'International Tables Vol C Tables 4.2.6.8 and 6.1.1.4'
H H 0.0000 0.0000 'International Tables Vol C Tables 4.2.6.8 and 6.1.1.4'
N N 0.0061 0.0033 'International Tables Vol C Tables 4.2.6.8 and 6.1.1.4'
O O 0.0106 0.0060 'International Tables Vol C Tables 4.2.6.8 and 6.1.1.4'
B B 0.0013 0.0007 'International Tables Vol C Tables 4.2.6.8 and 6.1.1.4'
P P 0.1023 0.0942 'International Tables Vol C Tables 4.2.6.8 and 6.1.1.4'
Ir Ir -1.4442 7.9887 'International Tables Vol C Tables 4.2.6.8 and 6.1.1.4'

loop_
_geom_angle_atom_site_label_1
_geom_angle_atom_site_label_2
_geom_angle_atom_site_label_3
_geom_angle
B2 Ir1 B1 68.24(15)
B2 Ir1 N1 144.09(13)
B1 Ir1 N1 147.65(13)
B2 Ir1 P1 92.38(11)
B1 Ir1 P1 104.54(11)
N1 Ir1 P1 80.42(7)
B2 Ir1 P2 103.92(11)
B1 Ir1 P2 90.67(11)
N1 Ir1 P2 80.69(7)
P1 Ir1 P2 161.04(3)
C1 P1 C11 103.96(15)
C1 P1 C8 102.75(15)
C11 P1 C8 105.05(17)
C1 P1 Ir1 99.97(10)
C11 P1 Ir1 126.12(12)
C8 P1 Ir1 115.64(12)
C20 P2 C25 103.46(15)
C20 P2 C21 103.36(16)
C25 P2 C21 104.19(16)
C20 P2 Ir1 99.87(11)
C25 P2 Ir1 129.19(12)
C21 P2 Ir1 113.35(11)
B1 O1 C31 108.9(3)
B1 O2 C28 110.1(3)
B2 O3 C34 108.9(3)
B2 O4 C37 108.2(3)
C2 N1 C14 120.9(3)
C2 N1 Ir1 119.3(2)
C14 N1 Ir1 119.7(2)
C1 C2 C3 117.4(3)
C1 C2 N1 118.3(3)
C3 C2 N1 124.0(3)
C7 C1 C2 120.8(3)
C7 C1 P1 125.1(2)
C2 C1 P1 114.2(2)
C9 C8 C10 110.9(3)
C9 C8 P1 110.1(2)
C10 C8 P1 113.9(3)
C9 C8 H8 107.2
C10 C8 H8 107.2
P1 C8 H8 107.2
C8 C10 H10A 109.5
C8 C10 H10B 109.5
H10A C10 H10B 109.5
C8 C10 H10C 109.5
H10A C10 H10C 109.5
H10B C10 H10C 109.5
C8 C9 H9A 109.5
C8 C9 H9B 109.5
H9A C9 H9B 109.5
C8 C9 H9C 109.5
H9A C9 H9C 109.5
H9B C9 H9C 109.5
C12 C11 C13 111.2(3)
C12 C11 P1 110.5(2)
C13 C11 P1 112.6(3)
C12 C11 H11 107.4
C13 C11 H11 107.4
P1 C11 H11 107.4
C11 C13 H13A 109.5
C11 C13 H13B 109.5
H13A C13 H13B 109.5
C11 C13 H13C 109.5
H13A C13 H13C 109.5
H13B C13 H13C 109.5
C11 C12 H12A 109.5
C11 C12 H12B 109.5
H12A C12 H12B 109.5
C11 C12 H12C 109.5
H12A C12 H12C 109.5
H12B C12 H12C 109.5
C5 C7 C1 121.8(3)
C5 C7 H7 119.1
C1 C7 H7 119.1
C4 C5 C7 116.8(3)
C4 C5 C6 121.5(3)
C7 C5 C6 121.7(3)
C5 C4 C3 122.5(3)
C5 C4 H4 118.8
C3 C4 H4 118.8
C4 C3 C2 120.6(3)
C4 C3 H3 119.7
C2 C3 H3 119.7
C5 C6 H6A 109.5
C5 C6 H6B 109.5
H6A C6 H6B 109.5
C5 C6 H6C 109.5
H6A C6 H6C 109.5
H6B C6 H6C 109.5
C15 C14 N1 124.3(3)
C15 C14 C20 117.9(3)
N1 C14 C20 117.6(3)
C16 C15 C14 121.1(3)
C16 C15 H15 119.4
C14 C15 H15 119.4
C15 C16 C17 121.6(3)
C15 C16 H16 119.2
C17 C16 H16 119.2
C19 C17 C16 117.1(3)
C19 C17 C18 120.6(3)
C16 C17 C18 122.3(3)
C17 C19 C20 122.3(3)
C17 C19 H19 118.9
C20 C19 H19 118.9
C19 C20 C14 119.7(3)
C19 C20 P2 125.3(3)
C14 C20 P2 115.0(2)
C26 C25 C24 111.0(3)
C26 C25 P2 111.2(2)
C24 C25 P2 113.5(2)
C26 C25 H25 106.9
C24 C25 H25 106.9
P2 C25 H25 106.9
C25 C26 H26A 109.5
C25 C26 H26B 109.5
H26A C26 H26B 109.5
C25 C26 H26C 109.5
H26A C26 H26C 109.5
H26B C26 H26C 109.5
C25 C24 H24A 109.5
C25 C24 H24B 109.5
H24A C24 H24B 109.5
C25 C24 H24C 109.5
H24A C24 H24C 109.5
H24B C24 H24C 109.5
C22 C21 C23 109.9(3)
C22 C21 P2 114.8(3)
C23 C21 P2 109.4(2)
C22 C21 H21 107.5
C23 C21 H21 107.5
P2 C21 H21 107.5
C21 C23 H23A 109.5
C21 C23 H23B 109.5
H23A C23 H23B 109.5
C21 C23 H23C 109.5
H23A C23 H23C 109.5
H23B C23 H23C 109.5
C21 C22 H22A 109.5
C21 C22 H22B 109.5
H22A C22 H22B 109.5
C21 C22 H22C 109.5
H22A C22 H22C 109.5
H22B C22 H22C 109.5
C17 C18 H18A 109.5
C17 C18 H18B 109.5
H18A C18 H18B 109.5
C17 C18 H18C 109.5
H18A C18 H18C 109.5
H18B C18 H18C 109.5
O1 C31 C30 108.0(3)
O1 C31 C32 107.6(3)
C30 C31 C32 109.9(3)
O1 C31 C28 102.7(3)
C30 C31 C28 116.0(3)
C32 C31 C28 111.9(3)
O2 C28 C29 108.2(3)
O2 C28 C31 102.4(3)
C29 C28 C31 116.1(3)
O2 C28 C27 107.2(3)
C29 C28 C27 109.7(3)
C31 C28 C27 112.4(3)
C28 C29 H29A 109.5
C28 C29 H29B 109.5
H29A C29 H29B 109.5
C28 C29 H29C 109.5
H29A C29 H29C 109.5
H29B C29 H29C 109.5
C28 C27 H27A 109.5
C28 C27 H27B 109.5
H27A C27 H27B 109.5
C28 C27 H27C 109.5
H27A C27 H27C 109.5
H27B C27 H27C 109.5
C31 C32 H32A 109.5
C31 C32 H32B 109.5
H32A C32 H32B 109.5
C31 C32 H32C 109.5
H32A C32 H32C 109.5
H32B C32 H32C 109.5
C31 C30 H30A 109.5
C31 C30 H30B 109.5
H30A C30 H30B 109.5
C31 C30 H30C 109.5
H30A C30 H30C 109.5
H30B C30 H30C 109.5
O3 C34 C33 109.8(4)
O3 C34 C37 103.3(3)
C33 C34 C37 122.6(5)
O3 C34 C35 105.5(4)
C33 C34 C35 107.5(5)
C37 C34 C35 106.9(4)
C34 C35 H35A 109.5
C34 C35 H35B 109.5
H35A C35 H35B 109.5
C34 C35 H35C 109.5
H35A C35 H35C 109.5
H35B C35 H35C 109.5
C34 C33 H33A 109.5
C34 C33 H33B 109.5
H33A C33 H33B 109.5
C34 C33 H33C 109.5
H33A C33 H33C 109.5
H33B C33 H33C 109.5
O4 C37 C36 108.9(4)
O4 C37 C34 103.4(3)
C36 C37 C34 121.1(4)
O4 C37 C38 108.0(4)
C36 C37 C38 108.2(4)
C34 C37 C38 106.6(4)
C37 C36 H36A 109.5
C37 C36 H36B 109.5
H36A C36 H36B 109.5
C37 C36 H36C 109.5
H36A C36 H36C 109.5
H36B C36 H36C 109.5
C37 C38 H38A 109.5
C37 C38 H38B 109.5
H38A C38 H38B 109.5
C37 C38 H38C 109.5
H38A C38 H38C 109.5
H38B C38 H38C 109.5
O1 B1 O2 108.8(3)
O1 B1 Ir1 131.1(3)
O2 B1 Ir1 119.4(2)
O3 B2 O4 109.4(3)
O3 B2 Ir1 122.0(3)
O4 B2 Ir1 127.7(3)

loop_
_geom_bond_atom_site_label_1
_geom_bond_atom_site_label_2
_geom_bond_distance
Ir1 B2 2.034(4)
Ir1 B1 2.048(4)
Ir1 N1 2.078(3)
Ir1 P1 2.3181(9)
Ir1 P2 2.3277(9)
P1 C1 1.825(3)
P1 C11 1.836(4)
P1 C8 1.859(3)
P2 C20 1.821(3)
P2 C25 1.848(3)
P2 C21 1.856(3)
O1 B1 1.379(4)
O1 C31 1.466(4)
O2 B1 1.400(4)
O2 C28 1.443(4)
O3 B2 1.383(4)
O3 C34 1.450(4)
O4 B2 1.383(4)
O4 C37 1.451(4)
N1 C2 1.403(4)
N1 C14 1.404(4)
C2 C1 1.399(4)
C2 C3 1.400(4)
C1 C7 1.396(4)
C8 C9 1.514(5)
C8 C10 1.530(5)
C8 H8 1.0000
C10 H10A 0.9800
C10 H10B 0.9800
C10 H10C 0.9800
C9 H9A 0.9800
C9 H9B 0.9800
C9 H9C 0.9800
C11 C12 1.523(5)
C11 C13 1.538(5)
C11 H11 1.0000
C13 H13A 0.9800
C13 H13B 0.9800
C13 H13C 0.9800
C12 H12A 0.9800
C12 H12B 0.9800
C12 H12C 0.9800
C7 C5 1.393(5)
C7 H7 0.9500
C5 C4 1.383(5)
C5 C6 1.514(4)
C4 C3 1.390(4)
C4 H4 0.9500
C3 H3 0.9500
C6 H6A 0.9800
C6 H6B 0.9800
C6 H6C 0.9800
C14 C15 1.394(4)
C14 C20 1.407(4)
C15 C16 1.383(4)
C15 H15 0.9500
C16 C17 1.395(5)
C16 H16 0.9500
C17 C19 1.388(5)
C17 C18 1.503(5)
C19 C20 1.396(4)
C19 H19 0.9500
C25 C26 1.523(5)
C25 C24 1.530(5)
C25 H25 1.0000
C26 H26A 0.9800
C26 H26B 0.9800
C26 H26C 0.9800
C24 H24A 0.9800
C24 H24B 0.9800
C24 H24C 0.9800
C21 C22 1.525(5)
C21 C23 1.533(5)
C21 H21 1.0000
C23 H23A 0.9800
C23 H23B 0.9800
C23 H23C 0.9800
C22 H22A 0.9800
C22 H22B 0.9800
C22 H22C 0.9800
C18 H18A 0.9800
C18 H18B 0.9800
C18 H18C 0.9800
C31 C30 1.522(5)
C31 C32 1.526(5)
C31 C28 1.535(5)
C28 C29 1.511(5)
C28 C27 1.541(6)
C29 H29A 0.9800
C29 H29B 0.9800
C29 H29C 0.9800
C27 H27A 0.9800
C27 H27B 0.9800
C27 H27C 0.9800
C32 H32A 0.9800
C32 H32B 0.9800
C32 H32C 0.9800
C30 H30A 0.9800
C30 H30B 0.9800
C30 H30C 0.9800
C34 C33 1.455(6)
C34 C37 1.499(6)
C34 C35 1.616(7)
C35 H35A 0.9800
C35 H35B 0.9800
C35 H35C 0.9800
C33 H33A 0.9800
C33 H33B 0.9800
C33 H33C 0.9800
C37 C36 1.484(6)
C37 C38 1.588(7)
C36 H36A 0.9800
C36 H36B 0.9800
C36 H36C 0.9800
C38 H38A 0.9800
C38 H38B 0.9800
C38 H38C 0.9800

loop_
_geom_torsion_atom_site_label_1
_geom_torsion_atom_site_label_2
_geom_torsion_atom_site_label_3
_geom_torsion_atom_site_label_4
_geom_torsion
B2 Ir1 P1 C1 -165.56(15)
B1 Ir1 P1 C1 126.31(15)
N1 Ir1 P1 C1 -20.97(12)
P2 Ir1 P1 C1 -16.03(15)
B2 Ir1 P1 C11 78.87(18)
B1 Ir1 P1 C11 10.74(19)
N1 Ir1 P1 C11 -136.54(17)
P2 Ir1 P1 C11 -131.60(16)
B2 Ir1 P1 C8 -56.12(17)
B1 Ir1 P1 C8 -124.24(17)
N1 Ir1 P1 C8 88.48(15)
P2 Ir1 P1 C8 93.42(16)
B2 Ir1 P2 C20 124.36(15)
B1 Ir1 P2 C20 -167.92(15)
N1 Ir1 P2 C20 -19.25(13)
P1 Ir1 P2 C20 -24.19(15)
B2 Ir1 P2 C25 7.82(19)
B1 Ir1 P2 C25 75.54(18)
N1 Ir1 P2 C25 -135.79(17)
P1 Ir1 P2 C25 -140.73(16)
B2 Ir1 P2 C21 -126.34(17)
B1 Ir1 P2 C21 -58.62(17)
N1 Ir1 P2 C21 90.05(15)
P1 Ir1 P2 C21 85.12(16)
B2 Ir1 N1 C2 107.1(3)
B1 Ir1 N1 C2 -75.7(3)
P1 Ir1 N1 C2 26.4(2)
P2 Ir1 N1 C2 -152.0(2)
B2 Ir1 N1 C14 -75.2(3)
B1 Ir1 N1 C14 102.0(3)
P1 Ir1 N1 C14 -155.9(2)
P2 Ir1 N1 C14 25.7(2)
C14 N1 C2 C1 160.7(3)
Ir1 N1 C2 C1 -21.6(4)
C14 N1 C2 C3 -25.3(4)
Ir1 N1 C2 C3 152.4(2)
C3 C2 C1 C7 3.2(4)
N1 C2 C1 C7 177.7(3)
C3 C2 C1 P1 -175.5(2)
N1 C2 C1 P1 -1.0(4)
C11 P1 C1 C7 -28.9(3)
C8 P1 C1 C7 80.4(3)
Ir1 P1 C1 C7 -160.2(3)
C11 P1 C1 C2 149.8(2)
C8 P1 C1 C2 -100.9(3)
Ir1 P1 C1 C2 18.4(2)
C1 P1 C8 C9 71.5(3)
C11 P1 C8 C9 -180.0(3)
Ir1 P1 C8 C9 -36.3(3)
C1 P1 C8 C10 -53.7(3)
C11 P1 C8 C10 54.8(3)
Ir1 P1 C8 C10 -161.5(2)
C1 P1 C11 C12 -61.8(3)
C8 P1 C11 C12 -169.4(2)
Ir1 P1 C11 C12 51.9(3)
C1 P1 C11 C13 173.2(3)
C8 P1 C11 C13 65.6(3)
Ir1 P1 C11 C13 -73.1(3)
C2 C1 C7 C5 -1.4(5)
P1 C1 C7 C5 177.2(3)
C1 C7 C5 C4 -0.9(5)
C1 C7 C5 C6 -179.2(3)
C7 C5 C4 C3 1.4(5)
C6 C5 C4 C3 179.6(3)
C5 C4 C3 C2 0.5(5)
C1 C2 C3 C4 -2.8(5)
N1 C2 C3 C4 -176.9(3)
C2 N1 C14 C15 -29.5(4)
Ir1 N1 C14 C15 152.9(2)
C2 N1 C14 C20 155.1(3)
Ir1 N1 C14 C20 -22.6(4)
N1 C14 C15 C16 179.6(3)
C20 C14 C15 C16 -5.0(5)
C14 C15 C16 C17 0.6(5)
C15 C16 C17 C19 3.4(5)
C15 C16 C17 C18 -176.8(3)
C16 C17 C19 C20 -2.9(5)
C18 C17 C19 C20 177.3(3)
C17 C19 C20 C14 -1.5(5)
C17 C19 C20 P2 178.2(3)
C15 C14 C20 C19 5.4(5)
N1 C14 C20 C19 -178.8(3)
C15 C14 C20 P2 -174.3(2)
N1 C14 C20 P2 1.4(4)
C25 P2 C20 C19 -29.5(3)
C21 P2 C20 C19 78.9(3)
Ir1 P2 C20 C19 -164.0(3)
C25 P2 C20 C14 150.2(2)
C21 P2 C20 C14 -101.4(3)
Ir1 P2 C20 C14 15.7(2)
C20 P2 C25 C26 -61.6(3)
C21 P2 C25 C26 -169.4(3)
Ir1 P2 C25 C26 53.4(3)
C20 P2 C25 C24 172.4(3)
C21 P2 C25 C24 64.6(3)
Ir1 P2 C25 C24 -72.6(3)
C20 P2 C21 C22 -55.4(3)
C25 P2 C21 C22 52.5(3)
Ir1 P2 C21 C22 -162.5(3)
C20 P2 C21 C23 68.7(3)
C25 P2 C21 C23 176.6(3)
Ir1 P2 C21 C23 -38.4(3)
B1 O1 C31 C30 -146.9(3)
B1 O1 C31 C32 94.5(3)
B1 O1 C31 C28 -23.7(4)
B1 O2 C28 C29 -143.4(3)
B1 O2 C28 C31 -20.3(4)
B1 O2 C28 C27 98.2(4)
O1 C31 C28 O2 25.8(4)
C30 C31 C28 O2 143.4(3)
C32 C31 C28 O2 -89.3(4)
O1 C31 C28 C29 143.5(3)
C30 C31 C28 C29 -98.8(4)
C32 C31 C28 C29 28.4(5)
O1 C31 C28 C27 -88.9(4)
C30 C31 C28 C27 28.7(5)
C32 C31 C28 C27 156.0(3)
B2 O3 C34 C33 -152.1(4)
B2 O3 C34 C37 -19.8(5)
B2 O3 C34 C35 92.3(4)
B2 O4 C37 C36 -153.3(4)
B2 O4 C37 C34 -23.3(5)
B2 O4 C37 C38 89.4(4)
O3 C34 C37 O4 25.6(5)
C33 C34 C37 O4 150.0(4)
C35 C34 C37 O4 -85.4(4)
O3 C34 C37 C36 147.8(4)
C33 C34 C37 C36 -87.8(6)
C35 C34 C37 C36 36.8(5)
O3 C34 C37 C38 -88.2(4)
C33 C34 C37 C38 36.2(6)
C35 C34 C37 C38 160.8(4)
C31 O1 B1 O2 11.9(4)
C31 O1 B1 Ir1 -158.4(3)
C28 O2 B1 O1 6.1(4)
C28 O2 B1 Ir1 177.8(3)
B2 Ir1 B1 O1 -82.9(4)
N1 Ir1 B1 O1 98.9(4)
P1 Ir1 B1 O1 3.8(4)
P2 Ir1 B1 O1 172.4(3)
B2 Ir1 B1 O2 107.6(3)
N1 Ir1 B1 O2 -70.6(4)
P1 Ir1 B1 O2 -165.7(2)
P2 Ir1 B1 O2 2.9(3)
C34 O3 B2 O4 5.7(4)
C34 O3 B2 Ir1 175.4(3)
C37 O4 B2 O3 11.6(4)
C37 O4 B2 Ir1 -157.3(3)
B1 Ir1 B2 O3 109.0(3)
N1 Ir1 B2 O3 -72.6(4)
P1 Ir1 B2 O3 4.3(3)
P2 Ir1 B2 O3 -165.9(3)
B1 Ir1 B2 O4 -83.3(3)
N1 Ir1 B2 O4 95.1(4)
P1 Ir1 B2 O4 172.0(3)
P2 Ir1 B2 O4 1.8(3)
